data_1543558
loop_
_publ_author_name
'Jin-Xiang Chen'
'Wei-Er Lin'
'Ming Chen'
'Fu-Chang Que'
'Lei Tao'
'Xue-Lan Cen'
'Yang-Ming Zhou'
'Wen-Hua Chen'

_publ_section_title
;
 Synthesis and DNA photocleaving activities of ancillary ligand-containing
 zinc complexes of quaternized carboxylates
;
_journal_name_full 'Inorganica Chimica Acta'
_journal_page_first 195
_journal_page_last 201
_journal_paper_doi 10.1016/j.ica.2013.09.033
_journal_volume 409B
_journal_year 2014
_chemical_formula_sum 'C94 H76 N6 O24 Zn2'
_chemical_formula_weight 1804.35
_space_group_IT_number 14
_symmetry_cell_setting monoclinic
_symmetry_space_group_name_Hall '-P 2ybc'
_symmetry_space_group_name_H-M 'P 1 21/c 1'
_atom_sites_solution_hydrogens geom
_atom_sites_solution_primary direct
_atom_sites_solution_secondary difmap
_cell_angle_alpha 90.00
_cell_angle_beta 94.28(3)
_cell_angle_gamma 90.00
_cell_formula_units_Z 2
_cell_length_a 12.586(3)
_cell_length_b 15.928(3)
_cell_length_c 24.335(5)
_cell_measurement_temperature 293(2)
_cell_measurement_theta_max 29.76
_cell_measurement_theta_min 3.01
_cell_volume 4864.8(18)
_computing_structure_refinement 'SHELXL-97 (Sheldrick, 1997)'
_computing_structure_solution 'SHELXS-97 (Sheldrick, 1990)'
_diffrn_ambient_temperature 293(2)
_diffrn_detector_area_resol_mean 0
_diffrn_measured_fraction_theta_full 0.993
_diffrn_measured_fraction_theta_max 0.993
_diffrn_measurement_device_type Rigaku
_diffrn_radiation_monochromator graphite
_diffrn_radiation_source 'fine-focus sealed tube'
_diffrn_radiation_type MoK\a
_diffrn_radiation_wavelength 0.71073
_diffrn_reflns_av_R_equivalents 0.1532
_diffrn_reflns_av_sigmaI/netI 0.1442
_diffrn_reflns_limit_h_max 15
_diffrn_reflns_limit_h_min -15
_diffrn_reflns_limit_k_max 19
_diffrn_reflns_limit_k_min -19
_diffrn_reflns_limit_l_max 30
_diffrn_reflns_limit_l_min -29
_diffrn_reflns_number 40686
_diffrn_reflns_theta_full 26.00
_diffrn_reflns_theta_max 26.00
_diffrn_reflns_theta_min 3.03
_diffrn_standards_decay_% 0
_diffrn_standards_interval_count 0
_diffrn_standards_interval_time 0
_diffrn_standards_number 0
_exptl_absorpt_coefficient_mu 0.565
_exptl_absorpt_correction_T_max 0.8716
_exptl_absorpt_correction_T_min 0.8488
_exptl_absorpt_correction_type multi-scan
_exptl_crystal_colour colorless
_exptl_crystal_density_diffrn 1.232
_exptl_crystal_density_method 'not measured'
_exptl_crystal_description BLOCK
_exptl_crystal_F_000 1868
_exptl_crystal_size_max 0.30
_exptl_crystal_size_mid 0.30
_exptl_crystal_size_min 0.25
_refine_diff_density_max 1.826
_refine_diff_density_min -0.544
_refine_diff_density_rms 0.172
_refine_ls_extinction_method none
_refine_ls_goodness_of_fit_ref 1.196
_refine_ls_hydrogen_treatment mixed
_refine_ls_matrix_type full
_refine_ls_number_parameters 562
_refine_ls_number_reflns 9490
_refine_ls_number_restraints 31
_refine_ls_restrained_S_all 1.274
_refine_ls_R_factor_all 0.0912
_refine_ls_R_factor_gt 0.0845
_refine_ls_shift/su_max 0.0001
_refine_ls_shift/su_mean 0.0000
_refine_ls_structure_factor_coef Fsqd
_refine_ls_weighting_details 'calc w=1/[\s^2^(Fo^2^)+(0.2300P)^2^+0.0000P] where P=(Fo^2^+2Fc^2^)/3'
_refine_ls_weighting_scheme calc
_refine_ls_wR_factor_gt 0.1851
_refine_ls_wR_factor_ref 0.1940
_reflns_number_gt 3250
_reflns_number_total 9490
_reflns_threshold_expression >2sigma(I)
_cod_data_source_file ICA-2014-409B-195-201-3.cif
_cod_data_source_block {[Zn2(Bpybc)3(BDC)2]?4H2O}n
_cod_depositor_comments
;
The following automatic conversions were performed:

'_journal_paper_doi' value 'doi:10.1016/j.ica.2013.09.033' was
changed to '10.1016/j.ica.2013.09.033'.

Automatic conversion script
Id: cif_fix_values 6433 2018-09-21 13:16:33Z andrius 
;
_cod_original_cell_volume 4864.8(17)
_cod_original_sg_symbol_H-M 'P 21/c'
_cod_database_code 1543558

loop_
_symmetry_equiv_pos_as_xyz
'x, y, z'
'-x, y+1/2, -z+1/2'
'-x, -y, -z'
'x, -y-1/2, z-1/2'

loop_
_atom_site_label
_atom_site_type_symbol
_atom_site_fract_x
_atom_site_fract_y
_atom_site_fract_z
_atom_site_U_iso_or_equiv
_atom_site_adp_type
_atom_site_occupancy
_atom_site_symmetry_multiplicity
_atom_site_calc_flag
_atom_site_refinement_flags
_atom_site_disorder_assembly
_atom_site_disorder_group
Zn1 Zn 0.42312(16) 0.36810(12) 0.83918(8) 0.0630(8) Uani 1 1 d . . .
O1 O 0.4573(10) 0.2857(8) 0.8955(5) 0.089(4) Uani 1 1 d . . .
O1W O 0.1336(13) 0.1074(9) 0.9452(6) 0.036(4) Uani 0.50 1 d PD . .
H1W1 H 0.1282 0.0995 0.9106 0.043 Uiso 0.50 1 d PRD . .
H1W2 H 0.0832 0.1213 0.9783 0.043 Uiso 0.50 1 d PRD . .
O2 O 0.2992(11) 0.2319(10) 0.9170(5) 0.098(5) Uani 1 1 d . . .
O2W O 0.0621(15) 0.7288(13) 1.1007(7) 0.059(6) Uani 0.50 1 d PD . .
H2W1 H 0.0303 0.6919 1.1066 0.071 Uiso 0.50 1 d PRD . .
H2W2 H 0.1013 0.7151 1.0840 0.071 Uiso 0.50 1 d PRD . .
O3 O 1.3613(15) 0.5936(13) 1.1420(10) 0.173(7) Uani 1 1 d U . .
O3W O -0.0983(19) 0.9362(11) 0.8902(8) 0.091(9) Uani 0.50 1 d PD . .
H3W1 H -0.1122 0.9170 0.8681 0.110 Uiso 0.50 1 d PRD . .
H3W2 H -0.0615 0.9578 0.8992 0.110 Uiso 0.50 1 d PRD . .
O4 O 1.4679(13) 0.5582(11) 1.1995(7) 0.135(4) Uani 1 1 d U . .
O4W O 0.1455(18) 0.9637(16) 1.0170(10) 0.092(8) Uani 0.50 1 d PD . .
H4W1 H 0.1546 0.9231 1.0195 0.110 Uiso 0.50 1 d PRD . .
H4W2 H 0.0904 0.9571 1.0016 0.110 Uiso 0.50 1 d PRD . .
O5 O 0.4138(14) 0.2935(10) 0.7753(6) 0.125(6) Uani 1 1 d . . .
O6 O 0.2548(18) 0.3225(12) 0.7630(7) 0.147(7) Uani 1 1 d . . .
O7 O 0.4044(12) 0.4876(9) 0.9239(6) 0.107(5) Uani 1 1 d . . .
O8 O 0.3077(10) 0.4505(8) 0.8580(6) 0.094(4) Uani 1 1 d . . .
O9 O 0.0399(12) 0.8093(9) 0.9971(6) 0.111(5) Uani 1 1 d . . .
O10 O -0.0448(13) 0.7818(9) 0.9251(8) 0.129(6) Uani 1 1 d . . .
N1 N 0.6486(14) 0.0787(9) 1.1225(6) 0.078(5) Uani 1 1 d . . .
N2 N 0.9704(13) 0.3311(9) 1.2782(5) 0.069(4) Uani 1 1 d . . .
N3 N 0.2565(12) 0.0702(9) 0.5295(6) 0.066(4) Uani 1 1 d . . .
C1 C 0.391(2) 0.2426(12) 0.9225(8) 0.089(5) Uani 1 1 d . . .
C2 C 0.4379(14) 0.1818(11) 0.9698(7) 0.059(4) Uani 1 1 d . . .
C3 C 0.3775(15) 0.1427(13) 1.0090(8) 0.083(6) Uani 1 1 d . . .
H3 H 0.3042 0.1504 1.0084 0.099 Uiso 1 1 calc R . .
C4 C 0.4286(19) 0.0948(10) 1.0465(8) 0.083(6) Uani 1 1 d . . .
H4 H 0.3902 0.0684 1.0728 0.099 Uiso 1 1 calc R . .
C5 C 0.5319(18) 0.0834(11) 1.0478(8) 0.075(6) Uani 1 1 d . . .
C6 C 0.5889(18) 0.1206(14) 1.0076(10) 0.106(8) Uani 1 1 d . . .
H6 H 0.6610 0.1079 1.0076 0.127 Uiso 1 1 calc R . .
C7 C 0.546(2) 0.1752(12) 0.9674(8) 0.092(6) Uani 1 1 d . . .
H7 H 0.5855 0.2035 0.9423 0.110 Uiso 1 1 calc R . .
C8 C 0.5729(16) 0.0316(11) 1.0905(8) 0.089(5) Uani 1 1 d . . .
H8A H 0.6059 -0.0177 1.0757 0.107 Uiso 1 1 calc R . .
H8B H 0.5163 0.0134 1.1128 0.107 Uiso 1 1 calc R . .
C9 C 0.6060(16) 0.1333(12) 1.1610(9) 0.090(7) Uani 1 1 d . . .
H9 H 0.5327 0.1359 1.1637 0.108 Uiso 1 1 calc R . .
C10 C 0.6698(15) 0.1801(11) 1.1927(8) 0.071(5) Uani 1 1 d . . .
H10 H 0.6441 0.2141 1.2198 0.085 Uiso 1 1 calc R . .
C11 C 0.7803(13) 0.1768(9) 1.1840(6) 0.052(4) Uani 1 1 d . . .
C12 C 0.8232(16) 0.1214(11) 1.1465(8) 0.078(6) Uani 1 1 d . . .
H12 H 0.8965 0.1192 1.1438 0.093 Uiso 1 1 calc R . .
C13 C 0.7582(18) 0.0715(12) 1.1143(8) 0.080(6) Uani 1 1 d . . .
H13 H 0.7837 0.0350 1.0886 0.096 Uiso 1 1 calc R . .
C14 C 0.8482(13) 0.2300(10) 1.2168(6) 0.050(4) Uani 1 1 d . . .
C15 C 0.8092(15) 0.2986(14) 1.2373(9) 0.089(7) Uani 1 1 d . . .
H15 H 0.7365 0.3086 1.2309 0.107 Uiso 1 1 calc R . .
C16 C 0.8675(18) 0.3546(15) 1.2666(11) 0.118(10) Uani 1 1 d . . .
H16 H 0.8403 0.4054 1.2780 0.141 Uiso 1 1 calc R . .
C17 C 1.0135(15) 0.2603(11) 1.2556(7) 0.072(5) Uani 1 1 d . . .
H17 H 1.0859 0.2490 1.2619 0.087 Uiso 1 1 calc R . .
C18 C 0.9525(16) 0.2095(11) 1.2254(7) 0.076(5) Uani 1 1 d . . .
H18 H 0.9795 0.1610 1.2103 0.091 Uiso 1 1 calc R . .
C19 C 1.0400(15) 0.3812(12) 1.3146(7) 0.087(6) Uani 1 1 d . . .
H19A H 1.0738 0.3458 1.3432 0.104 Uiso 1 1 calc R . .
H19B H 0.9987 0.4237 1.3321 0.104 Uiso 1 1 calc R . .
C20 C 1.1295(15) 0.4257(11) 1.2811(7) 0.063(5) Uani 1 1 d . . .
C21 C 1.2318(17) 0.4124(13) 1.2954(8) 0.086(6) Uani 1 1 d . . .
H21 H 1.2532 0.3764 1.3242 0.103 Uiso 1 1 calc R . .
C22 C 1.3153(16) 0.4594(16) 1.2620(11) 0.107(8) Uani 1 1 d . . .
H22 H 1.3860 0.4503 1.2745 0.129 Uiso 1 1 calc R . .
C23 C 1.3016(15) 0.5087(12) 1.2198(8) 0.063(5) Uani 1 1 d D . .
C24 C 1.1938(16) 0.5207(12) 1.2125(7) 0.089(6) Uani 1 1 d D . .
H24 H 1.1704 0.5606 1.1865 0.106 Uiso 1 1 calc R . .
C25 C 1.1112(18) 0.4778(12) 1.2411(9) 0.091(6) Uani 1 1 d . . .
H25 H 1.0405 0.4889 1.2295 0.109 Uiso 1 1 calc R . .
C26 C 1.379(2) 0.5538(18) 1.1929(11) 0.135(4) Uani 1 1 d DU . .
C27 C 0.341(2) 0.2820(19) 0.7453(10) 0.135(4) Uani 1 1 d D . .
C28 C 0.341(2) 0.2401(12) 0.6943(8) 0.076(6) Uani 1 1 d D . .
C29 C 0.431(2) 0.1887(16) 0.6794(8) 0.104(9) Uani 1 1 d . . .
H29 H 0.4887 0.1860 0.7053 0.124 Uiso 1 1 calc R . .
C30 C 0.4399(13) 0.1438(11) 0.6312(7) 0.064(5) Uani 1 1 d . . .
H30 H 0.4993 0.1115 0.6249 0.077 Uiso 1 1 calc R . .
C31 C 0.3589(14) 0.1508(10) 0.5961(7) 0.060(5) Uani 1 1 d . . .
C32 C 0.2746(17) 0.2028(11) 0.6125(8) 0.086(6) Uani 1 1 d . . .
H32 H 0.2155 0.2087 0.5875 0.104 Uiso 1 1 calc R . .
C33 C 0.272(2) 0.2436(13) 0.6600(8) 0.091(7) Uani 1 1 d . . .
H33 H 0.2129 0.2763 0.6658 0.109 Uiso 1 1 calc R . .
C34 C 0.3649(12) 0.1009(12) 0.5423(7) 0.069(5) Uani 1 1 d . . .
H34A H 0.3872 0.1368 0.5130 0.083 Uiso 1 1 calc R . .
H34B H 0.4146 0.0545 0.5474 0.083 Uiso 1 1 calc R . .
C35 C 0.2138(16) 0.0037(12) 0.5558(6) 0.073(5) Uani 1 1 d . . .
H35 H 0.2573 -0.0240 0.5825 0.088 Uiso 1 1 calc R . .
C36 C 0.1084(14) -0.0258(11) 0.5454(6) 0.066(5) Uani 1 1 d . . .
H36 H 0.0805 -0.0700 0.5647 0.079 Uiso 1 1 calc R . .
C37 C 0.0528(11) 0.0153(10) 0.5056(7) 0.056(4) Uani 1 1 d . . .
C38 C 0.1010(14) 0.0864(10) 0.4785(6) 0.062(4) Uani 1 1 d . . .
H38 H 0.0602 0.1153 0.4513 0.074 Uiso 1 1 calc R . .
C39 C 0.2000(15) 0.1115(13) 0.4912(8) 0.078(6) Uani 1 1 d . . .
H39 H 0.2285 0.1570 0.4734 0.093 Uiso 1 1 calc R . .
C40 C 0.315(2) 0.5011(14) 0.8942(13) 0.135(4) Uani 1 1 d D . .
C41 C 0.2540(15) 0.5712(12) 0.9080(8) 0.067(5) Uani 1 1 d D . .
C42 C 0.1568(18) 0.5781(11) 0.8842(7) 0.077(5) Uani 1 1 d . . .
H42 H 0.1353 0.5392 0.8571 0.093 Uiso 1 1 calc R . .
C43 C 0.0833(17) 0.6409(11) 0.8972(7) 0.074(5) Uani 1 1 d . . .
H43 H 0.0167 0.6436 0.8779 0.089 Uiso 1 1 calc R . .
C44 C 0.1106(14) 0.6984(10) 0.9388(7) 0.060(4) Uani 1 1 d . . .
C45 C 0.2008(14) 0.6929(11) 0.9614(7) 0.064(5) Uani 1 1 d . . .
H45 H 0.2223 0.7288 0.9903 0.076 Uiso 1 1 calc R . .
C46 C 0.2732(16) 0.6305(14) 0.9432(8) 0.083(6) Uani 1 1 d . . .
H46 H 0.3427 0.6335 0.9589 0.100 Uiso 1 1 calc R . .
C47 C 0.0297(19) 0.7692(12) 0.9552(9) 0.084(6) Uani 1 1 d . . .

loop_
_atom_site_aniso_label
_atom_site_aniso_U_11
_atom_site_aniso_U_22
_atom_site_aniso_U_33
_atom_site_aniso_U_23
_atom_site_aniso_U_13
_atom_site_aniso_U_12
Zn1 0.0607(14) 0.0647(14) 0.0629(13) 0.0024(11) -0.0005(9) -0.0004(11)
O1 0.083(9) 0.074(8) 0.104(10) 0.043(8) -0.026(8) -0.012(7)
O1W 0.049(11) 0.027(9) 0.031(9) -0.019(8) -0.005(8) 0.019(8)
O2 0.077(10) 0.127(12) 0.084(9) 0.007(8) -0.031(7) 0.000(9)
O2W 0.051(13) 0.080(15) 0.047(12) -0.027(11) 0.001(10) -0.013(11)
O3 0.139(13) 0.152(15) 0.233(18) 0.027(14) 0.052(11) -0.049(13)
O3W 0.15(2) 0.031(11) 0.080(15) -0.018(11) -0.079(16) 0.022(13)
O4 0.109(9) 0.151(10) 0.149(9) -0.055(8) 0.054(8) -0.054(9)
O4W 0.060(16) 0.097(19) 0.11(2) -0.018(16) -0.029(14) 0.003(14)
O5 0.158(16) 0.128(13) 0.088(11) 0.008(9) -0.005(10) -0.071(12)
O6 0.20(2) 0.136(14) 0.107(12) -0.015(11) 0.017(13) -0.063(14)
O7 0.082(10) 0.097(10) 0.143(13) 0.007(9) 0.001(9) -0.007(8)
O8 0.096(10) 0.067(8) 0.120(11) -0.004(8) 0.021(9) 0.022(7)
O9 0.133(13) 0.084(10) 0.114(11) -0.034(10) -0.008(10) 0.042(9)
O10 0.115(13) 0.073(10) 0.188(17) -0.017(10) -0.067(12) 0.017(9)
N1 0.089(13) 0.054(9) 0.084(11) 0.021(9) -0.031(9) 0.007(9)
N2 0.095(12) 0.063(10) 0.048(8) 0.010(8) 0.001(8) -0.022(9)
N3 0.078(11) 0.069(10) 0.050(8) -0.011(8) 0.002(8) -0.015(8)
C1 0.115(13) 0.063(9) 0.083(10) -0.012(8) -0.042(9) -0.021(9)
C2 0.051(11) 0.063(11) 0.061(11) 0.001(9) -0.012(9) -0.001(9)
C3 0.057(12) 0.118(17) 0.072(12) -0.001(12) -0.009(10) -0.022(12)
C4 0.112(18) 0.044(10) 0.085(14) 0.021(10) -0.038(13) -0.019(11)
C5 0.090(16) 0.055(11) 0.073(13) 0.019(10) -0.052(12) -0.015(11)
C6 0.101(17) 0.095(16) 0.109(17) 0.019(15) -0.066(15) -0.004(14)
C7 0.13(2) 0.064(13) 0.079(14) 0.005(11) 0.011(13) -0.002(13)
C8 0.115(13) 0.063(9) 0.083(10) -0.012(8) -0.042(9) -0.021(9)
C9 0.066(13) 0.076(13) 0.122(17) -0.023(13) -0.023(13) 0.030(11)
C10 0.063(13) 0.054(11) 0.093(13) -0.009(10) -0.013(10) 0.010(10)
C11 0.064(12) 0.038(9) 0.056(10) 0.016(8) 0.022(8) 0.005(8)
C12 0.080(13) 0.076(13) 0.075(13) 0.018(11) -0.018(11) 0.000(11)
C13 0.100(17) 0.065(12) 0.073(13) 0.003(10) -0.008(12) 0.021(12)
C14 0.049(11) 0.035(9) 0.064(11) -0.013(8) -0.010(8) 0.000(8)
C15 0.050(12) 0.088(15) 0.125(17) -0.011(14) -0.029(11) -0.031(12)
C16 0.072(16) 0.088(17) 0.20(3) 0.073(18) 0.051(17) 0.034(14)
C17 0.073(13) 0.061(12) 0.080(13) -0.009(10) -0.017(10) -0.014(10)
C18 0.093(16) 0.050(11) 0.083(13) 0.015(10) -0.007(11) -0.012(11)
C19 0.091(14) 0.111(15) 0.056(11) -0.036(11) -0.004(10) -0.046(12)
C20 0.077(14) 0.062(12) 0.054(11) -0.030(10) 0.018(10) -0.033(10)
C21 0.078(15) 0.086(14) 0.089(15) -0.025(12) -0.019(12) -0.009(13)
C22 0.066(14) 0.109(19) 0.15(2) -0.078(18) 0.031(15) -0.014(13)
C23 0.064(13) 0.065(12) 0.063(12) -0.007(10) 0.024(10) -0.010(10)
C24 0.13(2) 0.084(14) 0.049(11) -0.019(10) 0.012(12) -0.020(15)
C25 0.115(18) 0.069(13) 0.092(15) 0.000(12) 0.032(14) -0.029(13)
C26 0.109(9) 0.151(10) 0.149(9) -0.055(8) 0.054(8) -0.054(9)
C27 0.109(9) 0.151(10) 0.149(9) -0.055(8) 0.054(8) -0.054(9)
C28 0.119(18) 0.053(11) 0.054(12) -0.012(10) -0.010(13) -0.003(12)
C29 0.14(2) 0.122(19) 0.050(12) 0.025(13) -0.022(13) -0.088(18)
C30 0.047(10) 0.070(11) 0.071(12) 0.008(10) -0.018(9) -0.008(9)
C31 0.068(12) 0.054(11) 0.059(10) -0.010(8) 0.010(9) -0.022(9)
C32 0.102(16) 0.071(13) 0.086(14) -0.027(12) 0.007(12) 0.024(12)
C33 0.14(2) 0.081(15) 0.051(12) 0.007(11) -0.003(13) 0.036(14)
C34 0.032(9) 0.096(13) 0.079(12) -0.036(11) -0.003(8) 0.001(9)
C35 0.091(15) 0.085(14) 0.044(10) 0.010(10) 0.006(10) -0.020(12)
C36 0.075(13) 0.066(11) 0.054(10) 0.027(9) -0.012(9) -0.017(10)
C37 0.049(9) 0.058(10) 0.058(10) -0.012(9) -0.004(8) 0.016(9)
C38 0.072(12) 0.065(11) 0.049(9) 0.024(9) 0.002(8) -0.005(10)
C39 0.064(13) 0.093(15) 0.076(13) 0.004(11) 0.001(10) -0.036(11)
C40 0.109(9) 0.151(10) 0.149(9) -0.055(8) 0.054(8) -0.054(9)
C41 0.064(13) 0.076(13) 0.060(12) -0.010(10) 0.011(10) 0.016(11)
C42 0.116(18) 0.057(12) 0.060(12) -0.003(10) 0.021(12) -0.003(12)
C43 0.105(16) 0.053(11) 0.063(11) 0.000(10) -0.006(10) 0.005(11)
C44 0.063(12) 0.055(11) 0.063(11) 0.008(9) 0.003(9) 0.008(9)
C45 0.048(11) 0.058(11) 0.085(13) -0.013(10) 0.003(10) 0.001(9)
C46 0.075(14) 0.104(16) 0.075(13) 0.001(13) 0.025(11) -0.016(13)
C47 0.108(18) 0.059(13) 0.082(15) -0.003(12) -0.019(13) -0.005(12)

loop_
_atom_type_symbol
_atom_type_description
_atom_type_scat_dispersion_real
_atom_type_scat_dispersion_imag
_atom_type_scat_source
C C 0.0033 0.0016 'International Tables Vol C Tables 4.2.6.8 and 6.1.1.4'
H H 0.0000 0.0000 'International Tables Vol C Tables 4.2.6.8 and 6.1.1.4'
N N 0.0061 0.0033 'International Tables Vol C Tables 4.2.6.8 and 6.1.1.4'
O O 0.0106 0.0060 'International Tables Vol C Tables 4.2.6.8 and 6.1.1.4'
Zn Zn 0.2839 1.4301 'International Tables Vol C Tables 4.2.6.8 and 6.1.1.4'

loop_
_geom_angle_atom_site_label_1
_geom_angle_atom_site_label_2
_geom_angle_atom_site_label_3
_geom_angle
_geom_angle_site_symmetry_1
_geom_angle_site_symmetry_3
O1 Zn1 O5 98.5(6) . .
O1 Zn1 O8 113.9(6) . .
O5 Zn1 O8 124.8(7) . .
O1 Zn1 O4 126.0(7) . 3_767
O5 Zn1 O4 89.1(6) . 3_767
O8 Zn1 O4 104.1(6) . 3_767
C1 O1 Zn1 127.4(13) . .
C26 O4 Zn1 131(2) . 3_767
C27 O5 Zn1 127(2) . .
C40 O8 Zn1 125.6(16) . .
C9 N1 C13 124.5(16) . .
C9 N1 C8 114.9(18) . .
C13 N1 C8 120.5(18) . .
C16 N2 C17 122.5(18) . .
C16 N2 C19 120(2) . .
C17 N2 C19 117.3(17) . .
C39 N3 C35 120.7(16) . .
C39 N3 C34 115.8(16) . .
C35 N3 C34 123.5(16) . .
O2 C1 O1 133(2) . .
O2 C1 C2 108(2) . .
O1 C1 C2 119(2) . .
C7 C2 C3 125.7(17) . .
C7 C2 C1 109.3(18) . .
C3 C2 C1 125.0(18) . .
C4 C3 C2 117.7(19) . .
C5 C4 C3 122(2) . .
C4 C5 C6 119.1(17) . .
C4 C5 C8 114(2) . .
C6 C5 C8 127(2) . .
C7 C6 C5 125(2) . .
C2 C7 C6 111(2) . .
C5 C8 N1 107.2(15) . .
C10 C9 N1 119.7(19) . .
C9 C10 C11 117.2(18) . .
C10 C11 C14 116.9(15) . .
C10 C11 C12 123.1(16) . .
C14 C11 C12 120.0(16) . .
C13 C12 C11 120.1(19) . .
C12 C13 N1 115.2(18) . .
C15 C14 C18 122.0(16) . .
C15 C14 C11 119.2(16) . .
C18 C14 C11 118.8(16) . .
C14 C15 C16 123.7(19) . .
C15 C16 N2 114(2) . .
C18 C17 N2 119.9(18) . .
C17 C18 C14 117.4(18) . .
N2 C19 C20 110.5(13) . .
C25 C20 C21 114.7(19) . .
C25 C20 C19 125(2) . .
C21 C20 C19 120(2) . .
C20 C21 C22 118(2) . .
C23 C22 C21 130(2) . .
C24 C23 C22 105.0(17) . .
C24 C23 C26 126(2) . .
C22 C23 C26 129(2) . .
C23 C24 C25 127.4(19) . .
C20 C25 C24 125(2) . .
O4 C26 O3 100.9(19) . .
O4 C26 C23 133(3) . .
O3 C26 C23 125(3) . .
O5 C27 O6 110.0(19) . .
O5 C27 C28 126(3) . .
O6 C27 C28 124(3) . .
C33 C28 C27 124(3) . .
C33 C28 C29 113.3(19) . .
C27 C28 C29 122(2) . .
C30 C29 C28 127.8(18) . .
C31 C30 C29 113.8(19) . .
C30 C31 C32 115.8(17) . .
C30 C31 C34 115.7(17) . .
C32 C31 C34 128.5(16) . .
C33 C32 C31 126(2) . .
C28 C33 C32 123(2) . .
N3 C34 C31 104.5(13) . .
N3 C35 C36 124.8(16) . .
C37 C36 C35 113.8(16) . .
C36 C37 C37 114(2) . 3_556
C36 C37 C38 119.8(15) . .
C37 C37 C38 126.3(19) 3_556 .
C39 C38 C37 122.9(16) . .
N3 C39 C38 117.9(17) . .
O8 C40 O7 108.5(19) . .
O8 C40 C41 134(3) . .
O7 C40 C41 117(2) . .
C42 C41 C46 110.7(18) . .
C42 C41 C40 118(2) . .
C46 C41 C40 131(2) . .
C41 C42 C43 124.1(18) . .
C44 C43 C42 119.9(18) . .
C45 C44 C43 116.8(17) . .
C45 C44 C47 121.7(17) . .
C43 C44 C47 121.6(17) . .
C44 C45 C46 119.7(18) . .
C41 C46 C45 128.4(19) . .
O10 C47 O9 118(2) . .
O10 C47 C44 118(2) . .
O9 C47 C44 124.1(19) . .

loop_
_geom_bond_atom_site_label_1
_geom_bond_atom_site_label_2
_geom_bond_distance
_geom_bond_site_symmetry_2
Zn1 O1 1.923(11) .
Zn1 O5 1.953(16) .
Zn1 O8 2.035(12) .
Zn1 O4 2.083(16) 3_767
O1 C1 1.29(3) .
O2 C1 1.17(2) .
O3 C26 1.40(3) .
O4 C26 1.12(3) .
O4 Zn1 2.083(16) 3_767
O5 C27 1.15(3) .
O6 C27 1.35(3) .
O7 C40 1.30(3) .
O8 C40 1.19(2) .
O9 C47 1.20(2) .
O10 C47 1.16(2) .
N1 C9 1.41(2) .
N1 C13 1.41(2) .
N1 C8 1.40(2) .
N2 C16 1.36(2) .
N2 C17 1.38(2) .
N2 C19 1.439(19) .
N3 C39 1.31(2) .
N3 C35 1.37(2) .
N3 C34 1.460(19) .
C1 C2 1.58(2) .
C2 C7 1.37(3) .
C2 C3 1.41(2) .
C3 C4 1.32(2) .
C4 C5 1.31(3) .
C5 C6 1.39(3) .
C5 C8 1.40(2) .
C6 C7 1.39(3) .
C9 C10 1.30(2) .
C10 C11 1.42(2) .
C11 C14 1.41(2) .
C11 C12 1.41(2) .
C12 C13 1.35(2) .
C14 C15 1.31(2) .
C14 C18 1.35(2) .
C15 C16 1.33(3) .
C17 C18 1.31(2) .
C19 C20 1.60(2) .
C20 C25 1.29(2) .
C20 C21 1.33(2) .
C21 C22 1.57(3) .
C22 C23 1.29(3) .
C23 C24 1.369(10) .
C23 C26 1.408(10) .
C24 C25 1.46(3) .
C27 C28 1.409(10) .
C28 C33 1.16(2) .
C28 C29 1.46(3) .
C29 C30 1.38(3) .
C30 C31 1.29(2) .
C31 C32 1.43(2) .
C31 C34 1.54(2) .
C32 C33 1.33(2) .
C35 C36 1.41(2) .
C36 C37 1.32(2) .
C37 C37 1.42(3) 3_556
C37 C38 1.46(2) .
C38 C39 1.32(2) .
C40 C41 1.414(10) .
C41 C42 1.32(2) .
C41 C46 1.28(2) .
C42 C43 1.41(2) .
C43 C44 1.39(2) .
C44 C45 1.23(2) .
C44 C47 1.59(3) .
C45 C46 1.44(2) .
